data_4518664
loop_
_publ_author_name
'Gasperini, Danila'
'Neale, Samuel E.'
'Mahon, Mary F.'
'Macgregor, Stuart A.'
'Webster, Ruth L.'

_publ_section_title
;
 Phosphirenium Ions as Masked Phosphenium Catalysts: Mechanistic
 Evaluation and Application in Synthesis
;
_journal_name_full 'ACS Catalysis'
_journal_page_first 5452
_journal_page_last 5462
_journal_paper_doi 10.1021/acscatal.1c01133
_journal_year 2021
_chemical_formula_moiety 'C26 H20 P, C32 H12 B F24'
_chemical_formula_sum 'C60 H36 B Cl2 F24 P'
_chemical_formula_weight 1325.57
_space_group_crystal_system monoclinic
_space_group_IT_number 14
_space_group_name_Hall '-P 2ybc'
_space_group_name_H-M_alt 'P 1 21/c 1'
_atom_sites_solution_hydrogens geom
_atom_sites_solution_primary iterative
_audit_creation_date 2019-07-17
_audit_creation_method
;
Olex2 1.2
(compiled 2018.05.29 svn.r3508 for OlexSys, GUI svn.r5506)
;
_cell_angle_alpha 90
_cell_angle_beta 101.8820(10)
_cell_angle_gamma 90
_cell_formula_units_Z 4
_cell_length_a 13.4192(2)
_cell_length_b 25.9960(4)
_cell_length_c 18.4476(2)
_cell_measurement_reflns_used 15932
_cell_measurement_temperature 150.01(10)
_cell_measurement_theta_max 72.6830
_cell_measurement_theta_min 3.3620
_cell_volume 6297.48(15)
_computing_cell_refinement 'CrysAlisPro 1.171.39.46 (Rigaku OD, 2018)'
_computing_data_collection 'CrysAlisPro 1.171.39.46 (Rigaku OD, 2018)'
_computing_data_reduction 'CrysAlisPro 1.171.39.46 (Rigaku OD, 2018)'
_computing_molecular_graphics 'Olex2 (Dolomanov et al., 2009)'
_computing_publication_material 'Olex2 (Dolomanov et al., 2009)'
_computing_structure_refinement 'ShelXL (Sheldrick, 2015)'
_computing_structure_solution 'olex2.solve (Bourhis et al., 2015)'
_diffrn_ambient_environment N~2~
_diffrn_ambient_temperature 150.01(10)
_diffrn_detector 'CCD plate'
_diffrn_detector_area_resol_mean 8.1150
_diffrn_detector_type EosS2
_diffrn_measured_fraction_theta_full 0.999
_diffrn_measured_fraction_theta_max 0.991
_diffrn_measurement_device 'four-circle diffractometer'
_diffrn_measurement_device_type 'SuperNova, Dual, Cu at home/near, EosS2'
_diffrn_measurement_method '\w scans'
_diffrn_radiation_monochromator mirror
_diffrn_radiation_probe x-ray
_diffrn_radiation_type CuK\a
_diffrn_radiation_wavelength 1.54184
_diffrn_reflns_av_R_equivalents 0.0465
_diffrn_reflns_av_unetI/netI 0.0322
_diffrn_reflns_Laue_measured_fraction_full 0.999
_diffrn_reflns_Laue_measured_fraction_max 0.991
_diffrn_reflns_limit_h_max 14
_diffrn_reflns_limit_h_min -16
_diffrn_reflns_limit_k_max 31
_diffrn_reflns_limit_k_min -32
_diffrn_reflns_limit_l_max 22
_diffrn_reflns_limit_l_min -22
_diffrn_reflns_number 63310
_diffrn_reflns_point_group_measured_fraction_full 0.999
_diffrn_reflns_point_group_measured_fraction_max 0.991
_diffrn_reflns_theta_full 67.684
_diffrn_reflns_theta_max 73.254
_diffrn_reflns_theta_min 2.980
_diffrn_source 'micro-focus sealed X-ray tube'
_diffrn_source_type 'SuperNova (Cu) X-ray Source'
_exptl_absorpt_coefficient_mu 2.145
_exptl_absorpt_correction_T_max 1.000
_exptl_absorpt_correction_T_min 0.559
_exptl_absorpt_correction_type gaussian
_exptl_absorpt_process_details
;
CrysAlisPro 1.171.39.46 (Rigaku Oxford Diffraction, 2018)
Numerical absorption correction based on gaussian integration over
			a multifaceted crystal model
Empirical absorption correction using spherical harmonics,
 implemented in SCALE3 ABSPACK scaling algorithm.
;
_exptl_crystal_colour colourless
_exptl_crystal_colour_primary colourless
_exptl_crystal_density_diffrn 1.398
_exptl_crystal_description block
_exptl_crystal_F_000 2664
_exptl_crystal_size_max 0.293
_exptl_crystal_size_mid 0.203
_exptl_crystal_size_min 0.168
_refine_diff_density_max 0.608
_refine_diff_density_min -0.446
_refine_diff_density_rms 0.061
_refine_ls_extinction_method none
_refine_ls_goodness_of_fit_ref 1.047
_refine_ls_hydrogen_treatment constr
_refine_ls_matrix_type full
_refine_ls_number_parameters 892
_refine_ls_number_reflns 12536
_refine_ls_number_restraints 418
_refine_ls_restrained_S_all 1.114
_refine_ls_R_factor_all 0.0810
_refine_ls_R_factor_gt 0.0670
_refine_ls_shift/su_max 0.000
_refine_ls_shift/su_mean 0.000
_refine_ls_structure_factor_coef Fsqd
_refine_ls_weighting_details 'w=1/[\s^2^(Fo^2^)+(0.1216P)^2^+2.9417P] where P=(Fo^2^+2Fc^2^)/3'
_refine_ls_weighting_scheme calc
_refine_ls_wR_factor_gt 0.1944
_refine_ls_wR_factor_ref 0.2087
_reflns_Friedel_coverage 0.000
_reflns_number_gt 9795
_reflns_number_total 12536
_reflns_threshold_expression 'I > 2\s(I)'
_cod_data_source_file cs1c01133_si_001.cif
_cod_data_source_block s18rlw22
_cod_database_code 4518664
_shelxl_version_number 2014-3
_chemical_oxdiff_usercomment 'clear crystals'
_shelx_space_group_comment
;
The symmetry employed for this shelxl refinement is uniquely defined
by the following loop, which should always be used as a source of
symmetry information in preference to the above space-group names.
They are only intended as comments.
;
_olex2_refinement_description
;
1. Fixed Uiso
 At 1.2 times of:
  All C(H) groups
2. Restrained distances
 F1-C34 \\sim F1A-C34
 with sigma of 0.02
 F2-C34 \\sim F2A-C34
 with sigma of 0.02
 F3-C34 \\sim F3A-C34
 with sigma of 0.02
 F16-C49 \\sim F16A-C49A
 with sigma of 0.02
 F17-C49 \\sim F17A-C49A
 with sigma of 0.02
 F18-C49 \\sim F18A-C49A
 with sigma of 0.02
 C47-C49 \\sim C47-C49A
 with sigma of 0.02
 F16-F17 \\sim F16A-F17A
 with sigma of 0.04
 F16-F18 \\sim F16A-F18A
 with sigma of 0.04
 F16-C47 \\sim F16A-C47
 with sigma of 0.04
 F17-F18 \\sim F17A-F18A
 with sigma of 0.04
 F17-C47 \\sim F17A-C47
 with sigma of 0.04
 F18-C47 \\sim F18A-C47
 with sigma of 0.04
 F13-C50 \\sim F13A-C50A
 with sigma of 0.02
 F14-C50 \\sim F14A-C50A
 with sigma of 0.02
 F15-C50 \\sim F15A-C50A
 with sigma of 0.02
 C45-C50 \\sim C45-C50A
 with sigma of 0.02
 F13-F14 \\sim F13A-F14A
 with sigma of 0.04
 F13-F15 \\sim F13A-F15A
 with sigma of 0.04
 F13-C45 \\sim F13A-C45
 with sigma of 0.04
 F14-F15 \\sim F14A-F15A
 with sigma of 0.04
 F14-C45 \\sim F14A-C45
 with sigma of 0.04
 F15-C45 \\sim F15A-C45
 with sigma of 0.04
 F10-C85 \\sim F10A-C85A
 with sigma of 0.02
 F11-C85 \\sim F11A-C85A
 with sigma of 0.02
 F12-C85 \\sim F12A-C85A
 with sigma of 0.02
 C39-C85 \\sim C39-C85A
 with sigma of 0.02
 F10-F11 \\sim F10A-F11A
 with sigma of 0.04
 F10-F12 \\sim F10A-F12A
 with sigma of 0.04
 F10-C39 \\sim F10A-C39
 with sigma of 0.04
 F11-F12 \\sim F11A-F12A
 with sigma of 0.04
 F11-C39 \\sim F11A-C39
 with sigma of 0.04
 F12-C39 \\sim F12A-C39
 with sigma of 0.04
 F13-F14 \\sim F13-F15 \\sim F14-F15
 with sigma of 0.01
 C50-F13 \\sim C50-F14 \\sim C50-F15
 with sigma of 0.005
 C49-C47 \\sim C49A-C47
 with sigma of 0.005
3. Uiso/Uaniso restraints and constraints
F1 \\sim F2 \\sim F3 \\sim F1A \\sim F2A \\sim F3A: within 2A with sigma of
0.02 and sigma for terminal atoms of 0.01
F16 \\sim F17 \\sim F18 \\sim C49 \\sim F16A \\sim F17A \\sim F18A \\sim C49A:
within 2A with sigma of 0.02 and sigma for terminal atoms of 0.01
F13 \\sim F14 \\sim F15 \\sim C50 \\sim F13A \\sim F14A \\sim F15A \\sim C50A:
within 2A with sigma of 0.02 and sigma for terminal atoms of 0.01
F10 \\sim F11 \\sim F12 \\sim C85 \\sim F10A \\sim F11A \\sim F12A \\sim C85A:
within 2A with sigma of 0.02 and sigma for terminal atoms of 0.01
4. Others
 Fixed Sof: F1(0.55) F2(0.55) F3(0.55) F10(0.2) F11(0.8) F12(0.8) F13(0.5)
 F14(0.5) F15(0.5) F16(0.65) F17(0.65) F18(0.65) C49(0.65) C50(0.5) C85(0.8)
 F1A(0.45) F2A(0.45) F3A(0.45) F10A(0.2) F11A(0.2) F12A(0.8) F13A(0.5)
 F14A(0.5) F15A(0.5) F16A(0.35) F17A(0.35) F18A(0.35) C49A(0.35) C50A(0.5)
 C85A(0.2)
5.a Aromatic/amide H refined with riding coordinates:
 C1(H1), C2(H2), C3(H3), C4(H4), C5(H5), C10(H10), C11(H11), C12(H12),
 C13(H13), C14(H14), C16(H16), C17(H17), C18(H18), C19(H19), C20(H20), C22(H22),
  C23(H23), C24(H24), C25(H25), C26(H26), C28(H28), C30(H30), C32(H32),
 C36(H36), C38(H38), C40(H40), C44(H44), C46(H46), C48(H48), C52(H52), C54(H54),
  C56(H56)
;

loop_
_space_group_symop_operation_xyz
'x, y, z'
'-x, y+1/2, -z+1/2'
'-x, -y, -z'
'x, -y-1/2, z-1/2'

loop_
_atom_site_label
_atom_site_type_symbol
_atom_site_fract_x
_atom_site_fract_y
_atom_site_fract_z
_atom_site_U_iso_or_equiv
_atom_site_adp_type
_atom_site_occupancy
_atom_site_site_symmetry_order
_atom_site_calc_flag
_atom_site_refinement_flags_posn
_atom_site_refinement_flags_adp
_atom_site_refinement_flags_occupancy
_atom_site_disorder_assembly
_atom_site_disorder_group
P1 P -0.18568(5) 0.39959(3) 0.18002(3) 0.03705(15) Uani 1 1 d . . . . .
C1 C 0.0434(2) 0.38760(12) 0.37329(15) 0.0460(6) Uani 1 1 d . . . . .
H1 H 0.0461 0.3520 0.3687 0.055 Uiso 1 1 calc R . . . .
C2 C 0.1039(2) 0.41213(15) 0.43309(17) 0.0569(8) Uani 1 1 d . . . . .
H2 H 0.1474 0.3930 0.4688 0.068 Uiso 1 1 calc R . . . .
C3 C 0.0998(3) 0.46474(16) 0.43991(18) 0.0634(9) Uani 1 1 d . . . . .
H3 H 0.1414 0.4810 0.4799 0.076 Uiso 1 1 calc R . . . .
C4 C 0.0349(3) 0.49333(15) 0.38822(19) 0.0660(9) Uani 1 1 d . . . . .
H4 H 0.0320 0.5288 0.3936 0.079 Uiso 1 1 calc R . . . .
C5 C -0.0265(3) 0.46945(12) 0.32770(17) 0.0529(7) Uani 1 1 d . . . . .
H5 H -0.0706 0.4889 0.2927 0.063 Uiso 1 1 calc R . . . .
C6 C -0.02172(19) 0.41666(11) 0.31981(14) 0.0404(5) Uani 1 1 d . . . . .
C7 C -0.08653(19) 0.39160(11) 0.25705(13) 0.0391(5) Uani 1 1 d . . . . .
C8 C -0.10957(18) 0.34799(10) 0.21851(14) 0.0394(5) Uani 1 1 d . . . . .
C9 C -0.0796(2) 0.29577(11) 0.20582(15) 0.0421(5) Uani 1 1 d . . . . .
C10 C -0.1416(2) 0.26525(13) 0.1543(2) 0.0628(9) Uani 1 1 d . . . . .
H10 H -0.2051 0.2773 0.1304 0.075 Uiso 1 1 calc R . . . .
C11 C -0.1102(3) 0.21706(14) 0.1378(2) 0.0744(11) Uani 1 1 d . . . . .
H11 H -0.1535 0.1966 0.1037 0.089 Uiso 1 1 calc R . . . .
C12 C -0.0173(3) 0.19888(13) 0.1705(2) 0.0642(9) Uani 1 1 d . . . . .
H12 H 0.0040 0.1667 0.1579 0.077 Uiso 1 1 calc R . . . .
C13 C 0.0452(3) 0.22837(14) 0.2224(2) 0.0697(10) Uani 1 1 d . . . . .
H13 H 0.1087 0.2158 0.2457 0.084 Uiso 1 1 calc R . . . .
C14 C 0.0146(2) 0.27659(13) 0.2402(2) 0.0599(8) Uani 1 1 d . . . . .
H14 H 0.0575 0.2963 0.2756 0.072 Uiso 1 1 calc R . . . .
C15 C -0.1643(2) 0.42573(11) 0.09489(14) 0.0427(6) Uani 1 1 d . . . . .
C16 C -0.2217(3) 0.46618(13) 0.06036(17) 0.0572(7) Uani 1 1 d . . . . .
H16 H -0.2745 0.4796 0.0802 0.069 Uiso 1 1 calc R . . . .
C17 C -0.2001(3) 0.48660(17) -0.00389(19) 0.0717(10) Uani 1 1 d . . . . .
H17 H -0.2384 0.5139 -0.0274 0.086 Uiso 1 1 calc R . . . .
C18 C -0.1221(3) 0.46655(19) -0.03316(18) 0.0765(12) Uani 1 1 d . . . . .
H18 H -0.1073 0.4807 -0.0760 0.092 Uiso 1 1 calc R . . . .
C19 C -0.0657(3) 0.4257(2) 0.00069(18) 0.0771(12) Uani 1 1 d . . . . .
H19 H -0.0132 0.4123 -0.0196 0.093 Uiso 1 1 calc R . . . .
C20 C -0.0867(2) 0.40426(16) 0.06471(17) 0.0593(8) Uani 1 1 d . . . . .
H20 H -0.0497 0.3762 0.0871 0.071 Uiso 1 1 calc R . . . .
C21 C -0.3111(2) 0.41309(10) 0.19197(14) 0.0411(5) Uani 1 1 d . . . . .
C22 C -0.3946(2) 0.40030(13) 0.13636(17) 0.0523(7) Uani 1 1 d . . . . .
H22 H -0.3858 0.3822 0.0947 0.063 Uiso 1 1 calc R . . . .
C23 C -0.4905(2) 0.41506(16) 0.1443(2) 0.0668(9) Uani 1 1 d . . . . .
H23 H -0.5470 0.4063 0.1080 0.080 Uiso 1 1 calc R . . . .
C24 C -0.5035(3) 0.44282(16) 0.2061(2) 0.0715(10) Uani 1 1 d . . . . .
H24 H -0.5684 0.4531 0.2105 0.086 Uiso 1 1 calc R . . . .
C25 C -0.4213(3) 0.45508(15) 0.2602(2) 0.0690(9) Uani 1 1 d . . . . .
H25 H -0.4307 0.4732 0.3018 0.083 Uiso 1 1 calc R . . . .
C26 C -0.3238(2) 0.44071(13) 0.25396(17) 0.0535(7) Uani 1 1 d . . . . .
H26 H -0.2678 0.4494 0.2907 0.064 Uiso 1 1 calc R . . . .
F4 F 0.11334(17) 0.60302(14) 0.50838(14) 0.0974(9) Uani 1 1 d . . . . .
F5 F 0.2187(2) 0.63378(8) 0.60168(11) 0.0742(6) Uani 1 1 d . . . . .
F6 F 0.2380(2) 0.55850(8) 0.56144(11) 0.0758(6) Uani 1 1 d . . . . .
F7 F 0.51503(19) 0.42632(14) 0.45117(18) 0.1124(11) Uani 1 1 d . . . . .
F8 F 0.4005(3) 0.44607(11) 0.50588(12) 0.1018(10) Uani 1 1 d . . . . .
F9 F 0.3925(2) 0.37373(9) 0.45409(15) 0.0993(10) Uani 1 1 d . . . . .
F19 F 0.4923(3) 0.62106(13) 0.04536(12) 0.1196(13) Uani 1 1 d . . . . .
F20 F 0.61354(19) 0.56937(15) 0.06741(12) 0.1035(10) Uani 1 1 d . . . . .
F21 F 0.4623(3) 0.54338(14) 0.05116(13) 0.1116(11) Uani 1 1 d . . . . .
F22 F 0.78028(15) 0.63603(12) 0.31568(14) 0.0902(8) Uani 1 1 d . . . . .
F23 F 0.70455(16) 0.62885(15) 0.40356(12) 0.1055(11) Uani 1 1 d . . . . .
F24 F 0.7644(2) 0.56223(14) 0.3589(2) 0.1377(15) Uani 1 1 d . . . . .
C27 C 0.32935(17) 0.61690(9) 0.37090(13) 0.0326(4) Uani 1 1 d . . . . .
C28 C 0.38073(18) 0.66381(10) 0.38676(14) 0.0377(5) Uani 1 1 d . . . . .
H28 H 0.4162 0.6772 0.3528 0.045 Uiso 1 1 calc R . . . .
C29 C 0.38041(19) 0.69102(10) 0.45179(16) 0.0419(5) Uani 1 1 d . . . . .
C30 C 0.32718(19) 0.67299(10) 0.50337(14) 0.0410(5) Uani 1 1 d . . . . .
H30 H 0.3274 0.6909 0.5470 0.049 Uiso 1 1 calc R . . . .
C31 C 0.27369(19) 0.62751(10) 0.48807(13) 0.0370(5) Uani 1 1 d . . . . .
C32 C 0.27485(17) 0.60009(9) 0.42328(13) 0.0326(4) Uani 1 1 d . . . . .
H32 H 0.2381 0.5696 0.4147 0.039 Uiso 1 1 calc R . . . .
C33 C 0.2120(3) 0.60643(13) 0.54006(16) 0.0523(7) Uani 1 1 d . . . . .
C34 C 0.4394(2) 0.74015(12) 0.46595(19) 0.0545(7) Uani 1 1 d D . . . .
C35 C 0.31197(16) 0.52418(9) 0.30378(12) 0.0305(4) Uani 1 1 d . . . . .
C36 C 0.36299(17) 0.49856(10) 0.36742(13) 0.0347(5) Uani 1 1 d . . . . .
H36 H 0.4021 0.5177 0.4055 0.042 Uiso 1 1 calc R . . . .
C37 C 0.35732(19) 0.44590(10) 0.37571(14) 0.0402(5) Uani 1 1 d . . . . .
C38 C 0.2993(2) 0.41561(10) 0.32080(16) 0.0430(6) Uani 1 1 d . . . . .
H38 H 0.2943 0.3802 0.3267 0.052 Uiso 1 1 calc R . . . .
C39 C 0.24940(19) 0.43991(11) 0.25722(14) 0.0419(5) Uani 1 1 d D . . . .
C40 C 0.25687(17) 0.49276(10) 0.24854(13) 0.0350(5) Uani 1 1 d . . . . .
H40 H 0.2239 0.5077 0.2043 0.042 Uiso 1 1 calc R . . . .
C42 C 0.4162(3) 0.42169(13) 0.44471(19) 0.0586(8) Uani 1 1 d . . . . .
C43 C 0.22790(17) 0.61139(9) 0.23564(13) 0.0340(5) Uani 1 1 d . . . . .
C44 C 0.12850(18) 0.59313(10) 0.23107(14) 0.0370(5) Uani 1 1 d . . . . .
H44 H 0.1182 0.5647 0.2591 0.044 Uiso 1 1 calc R . . . .
C45 C 0.04476(19) 0.61636(12) 0.18577(16) 0.0465(6) Uani 1 1 d D . . . .
C46 C 0.0559(2) 0.65975(14) 0.14551(19) 0.0576(8) Uani 1 1 d . . . . .
H46 H -0.0001 0.6754 0.1155 0.069 Uiso 1 1 calc R . . . .
C47 C 0.1533(2) 0.67949(13) 0.1511(2) 0.0583(8) Uani 1 1 d D . . . .
C48 C 0.23735(19) 0.65497(11) 0.19442(16) 0.0454(6) Uani 1 1 d . . . . .
H48 H 0.3019 0.6683 0.1956 0.054 Uiso 1 1 calc R . . . .
C51 C 0.43186(17) 0.59120(9) 0.26335(13) 0.0334(5) Uani 1 1 d . . . . .
C52 C 0.52590(18) 0.59697(11) 0.31207(13) 0.0388(5) Uani 1 1 d . . . . .
H52 H 0.5276 0.6003 0.3625 0.047 Uiso 1 1 calc R . . . .
C53 C 0.61717(19) 0.59794(12) 0.28722(15) 0.0459(6) Uani 1 1 d . . . . .
C54 C 0.6186(2) 0.59215(13) 0.21290(15) 0.0474(6) Uani 1 1 d . . . . .
H54 H 0.6797 0.5927 0.1965 0.057 Uiso 1 1 calc R . . . .
C55 C 0.5268(2) 0.58543(11) 0.16375(14) 0.0418(5) Uani 1 1 d . . . . .
C56 C 0.43525(18) 0.58534(10) 0.18854(13) 0.0362(5) Uani 1 1 d . . . . .
H56 H 0.3745 0.5812 0.1542 0.043 Uiso 1 1 calc R . . . .
C57 C 0.5244(2) 0.57971(13) 0.08286(15) 0.0503(7) Uani 1 1 d . . . . .
C58 C 0.7163(2) 0.60489(18) 0.34208(18) 0.0672(10) Uani 1 1 d . . . . .
B1 B 0.32493(18) 0.58595(10) 0.29309(14) 0.0313(5) Uani 1 1 d . . . . .
F1 F 0.5152(5) 0.7430(3) 0.4305(4) 0.1062(19) Uani 0.55 1 d D U P A 1
F2 F 0.3844(4) 0.78058(16) 0.4530(5) 0.099(2) Uani 0.55 1 d D U P A 1
F3 F 0.4836(6) 0.7460(2) 0.5370(3) 0.106(2) Uani 0.55 1 d D U P A 1
F10 F 0.2440(13) 0.3929(6) 0.1514(8) 0.078(2) Uani 0.2 1 d D U P B 1
F11 F 0.1531(3) 0.36666(11) 0.21290(16) 0.0748(7) Uani 0.8 1 d D U P B 1
F12 F 0.0943(2) 0.43632(14) 0.1682(2) 0.0921(10) Uani 0.8 1 d D U P B 1
F13 F -0.0749(5) 0.5558(3) 0.1413(4) 0.0810(17) Uani 0.5 1 d D U P C 1
F14 F -0.1340(3) 0.62935(19) 0.1636(3) 0.0684(11) Uani 0.5 1 d D U P C 1
F15 F -0.0689(6) 0.5801(3) 0.2530(4) 0.0602(15) Uani 0.5 1 d D U P C 1
F16 F 0.1879(5) 0.7197(2) 0.0482(3) 0.1226(16) Uani 0.65 1 d D U P D 1
F17 F 0.2438(3) 0.75766(17) 0.1487(3) 0.1161(16) Uani 0.65 1 d D U P D 1
F18 F 0.0885(3) 0.7598(2) 0.1000(3) 0.1048(15) Uani 0.65 1 d D U P D 1
C49 C 0.1692(9) 0.7283(4) 0.1128(7) 0.0910(18) Uani 0.65 1 d D U P D 1
C50 C -0.0586(7) 0.5961(3) 0.1863(4) 0.062(2) Uani 0.5 1 d D U P C 1
C85 C 0.1869(4) 0.41122(18) 0.1943(3) 0.0617(11) Uani 0.8 1 d D U P B 1
F1A F 0.5347(4) 0.7334(3) 0.4803(6) 0.094(2) Uani 0.45 1 d D U P A 2
F2A F 0.4194(7) 0.7713(3) 0.4098(5) 0.106(2) Uani 0.45 1 d D U P A 2
F3A F 0.4218(8) 0.7658(3) 0.5237(6) 0.112(2) Uani 0.45 1 d D U P A 2
F10A F 0.2241(10) 0.3531(4) 0.2068(6) 0.073(2) Uani 0.2 1 d D U P B 2
F11A F 0.1049(9) 0.4042(6) 0.1895(7) 0.080(2) Uani 0.2 1 d D U P B 2
F12A F 0.2228(3) 0.41200(14) 0.13430(17) 0.0810(11) Uani 0.8 1 d D U P B 2
F13A F -0.0905(6) 0.5884(4) 0.2389(5) 0.0713(17) Uani 0.5 1 d D U P C 2
F14A F -0.0544(5) 0.5384(2) 0.1596(4) 0.0654(13) Uani 0.5 1 d D U P C 2
F15A F -0.1278(4) 0.6073(3) 0.1219(4) 0.0955(17) Uani 0.5 1 d D U P C 2
F16A F 0.1373(9) 0.7630(4) 0.1230(7) 0.121(2) Uani 0.35 1 d D U P D 2
F17A F 0.1074(7) 0.7167(4) 0.0285(5) 0.115(2) Uani 0.35 1 d D U P D 2
F18A F 0.2531(6) 0.7224(4) 0.0783(6) 0.1054(19) Uani 0.35 1 d D U P D 2
C49A C 0.166(2) 0.7218(6) 0.0994(12) 0.109(3) Uani 0.35 1 d D U P D 2
C50A C -0.0566(6) 0.5899(3) 0.1764(5) 0.0571(16) Uani 0.5 1 d D U P C 2
C85A C 0.2025(15) 0.4019(7) 0.2019(10) 0.079(3) Uani 0.2 1 d D U P B 2

loop_
_atom_site_aniso_label
_atom_site_aniso_U_11
_atom_site_aniso_U_22
_atom_site_aniso_U_33
_atom_site_aniso_U_23
_atom_site_aniso_U_13
_atom_site_aniso_U_12
P1 0.0347(3) 0.0460(3) 0.0286(3) 0.0013(2) 0.0023(2) -0.0024(2)
C1 0.0412(13) 0.0565(16) 0.0376(13) -0.0008(11) 0.0019(10) 0.0000(11)
C2 0.0436(15) 0.082(2) 0.0404(14) -0.0016(14) -0.0024(11) -0.0032(14)
C3 0.0574(18) 0.085(2) 0.0439(15) -0.0128(15) 0.0017(13) -0.0250(17)
C4 0.080(2) 0.0589(19) 0.0543(18) -0.0081(15) 0.0041(16) -0.0239(17)
C5 0.0598(17) 0.0523(16) 0.0428(14) 0.0016(12) 0.0019(12) -0.0128(13)
C6 0.0341(11) 0.0537(15) 0.0327(12) -0.0020(10) 0.0051(9) -0.0092(10)
C7 0.0355(11) 0.0494(14) 0.0308(11) 0.0034(10) 0.0031(9) -0.0038(10)
C8 0.0349(11) 0.0471(13) 0.0341(11) 0.0021(10) 0.0020(9) -0.0068(10)
C9 0.0380(12) 0.0448(13) 0.0423(13) 0.0012(11) 0.0058(10) -0.0078(10)
C10 0.0463(16) 0.0574(18) 0.074(2) -0.0131(16) -0.0126(15) -0.0024(13)
C11 0.069(2) 0.0531(19) 0.089(3) -0.0216(18) -0.0111(19) -0.0086(16)
C12 0.066(2) 0.0435(16) 0.080(2) -0.0067(15) 0.0078(17) -0.0005(14)
C13 0.0552(18) 0.0587(19) 0.086(3) -0.0110(18) -0.0066(17) 0.0096(15)
C14 0.0489(16) 0.0564(18) 0.0656(19) -0.0138(15) -0.0085(14) 0.0014(13)
C15 0.0381(12) 0.0574(15) 0.0301(11) 0.0019(11) 0.0011(9) -0.0102(11)
C16 0.0674(19) 0.0600(18) 0.0428(15) 0.0090(13) 0.0078(13) -0.0056(15)
C17 0.082(2) 0.082(2) 0.0462(17) 0.0202(17) 0.0021(16) -0.012(2)
C18 0.067(2) 0.125(4) 0.0351(15) 0.0162(18) 0.0044(14) -0.035(2)
C19 0.0546(18) 0.139(4) 0.0395(16) 0.008(2) 0.0142(14) -0.015(2)
C20 0.0447(15) 0.093(2) 0.0390(14) 0.0027(15) 0.0067(11) -0.0039(15)
C21 0.0427(13) 0.0460(13) 0.0351(12) 0.0053(10) 0.0096(10) -0.0009(10)
C22 0.0410(14) 0.0701(19) 0.0440(14) 0.0011(13) 0.0045(11) 0.0030(13)
C23 0.0411(15) 0.090(3) 0.067(2) 0.0110(18) 0.0058(14) 0.0027(16)
C24 0.0527(18) 0.077(2) 0.094(3) 0.014(2) 0.0359(18) 0.0095(17)
C25 0.075(2) 0.070(2) 0.074(2) -0.0064(18) 0.0433(19) 0.0005(18)
C26 0.0542(16) 0.0656(18) 0.0442(14) -0.0046(13) 0.0177(12) -0.0093(14)
F4 0.0551(12) 0.173(3) 0.0720(14) 0.0031(16) 0.0320(11) -0.0202(14)
F5 0.1220(19) 0.0600(11) 0.0533(10) -0.0170(9) 0.0477(11) -0.0087(11)
F6 0.131(2) 0.0516(10) 0.0560(11) -0.0019(9) 0.0462(12) -0.0121(11)
F7 0.0581(13) 0.142(3) 0.120(2) 0.064(2) -0.0212(14) 0.0135(14)
F8 0.161(3) 0.0861(17) 0.0451(11) 0.0161(11) -0.0091(14) 0.0232(17)
F9 0.138(2) 0.0514(12) 0.0879(16) 0.0291(11) -0.0251(16) -0.0065(13)
F19 0.210(4) 0.113(2) 0.0393(11) 0.0219(12) 0.0330(15) 0.063(2)
F20 0.0718(14) 0.196(3) 0.0493(11) -0.0074(15) 0.0276(10) 0.0227(17)
F21 0.136(2) 0.155(3) 0.0509(12) -0.0356(15) 0.0360(14) -0.069(2)
F22 0.0422(10) 0.148(2) 0.0799(15) -0.0183(15) 0.0105(9) -0.0317(12)
F23 0.0462(11) 0.215(3) 0.0524(12) -0.0364(16) 0.0031(9) -0.0264(15)
F24 0.0821(18) 0.123(3) 0.168(3) 0.023(2) -0.067(2) 0.0107(17)
C27 0.0280(10) 0.0355(11) 0.0334(11) 0.0020(9) 0.0043(8) 0.0017(8)
C28 0.0340(11) 0.0366(12) 0.0426(12) 0.0020(10) 0.0080(9) -0.0018(9)
C29 0.0372(12) 0.0363(12) 0.0508(14) -0.0029(11) 0.0055(10) -0.0007(10)
C30 0.0409(12) 0.0418(13) 0.0385(12) -0.0066(10) 0.0038(10) 0.0061(10)
C31 0.0382(12) 0.0401(12) 0.0324(11) 0.0000(9) 0.0067(9) 0.0053(10)
C32 0.0312(10) 0.0325(11) 0.0342(11) 0.0011(9) 0.0069(8) 0.0011(8)
C33 0.0648(18) 0.0578(17) 0.0381(13) -0.0074(12) 0.0194(12) -0.0036(14)
C34 0.0546(17) 0.0415(15) 0.0648(19) -0.0067(13) 0.0064(14) -0.0070(12)
C35 0.0244(9) 0.0398(12) 0.0281(10) 0.0005(9) 0.0072(8) 0.0004(8)
C36 0.0297(10) 0.0420(12) 0.0304(11) 0.0005(9) 0.0021(8) 0.0022(9)
C37 0.0357(12) 0.0433(13) 0.0403(13) 0.0048(10) 0.0051(10) 0.0043(10)
C38 0.0443(13) 0.0355(12) 0.0501(14) 0.0012(11) 0.0120(11) -0.0038(10)
C39 0.0383(12) 0.0484(14) 0.0391(12) -0.0042(11) 0.0081(10) -0.0113(10)
C40 0.0305(10) 0.0444(13) 0.0293(10) 0.0026(9) 0.0039(8) -0.0039(9)
C42 0.0587(18) 0.0512(17) 0.0579(18) 0.0154(14) -0.0068(14) 0.0056(14)
C43 0.0296(10) 0.0400(12) 0.0323(11) 0.0046(9) 0.0062(8) 0.0004(9)
C44 0.0292(11) 0.0447(13) 0.0380(12) 0.0096(10) 0.0090(9) 0.0016(9)
C45 0.0314(12) 0.0584(16) 0.0494(14) 0.0168(12) 0.0073(10) 0.0009(11)
C46 0.0333(13) 0.073(2) 0.0633(18) 0.0317(16) 0.0033(12) 0.0057(13)
C47 0.0397(14) 0.0634(19) 0.070(2) 0.0349(16) 0.0077(13) 0.0028(13)
C48 0.0313(11) 0.0518(15) 0.0529(15) 0.0176(12) 0.0081(10) -0.0035(10)
C51 0.0305(11) 0.0399(12) 0.0304(11) 0.0036(9) 0.0072(8) -0.0022(9)
C52 0.0315(11) 0.0562(15) 0.0284(11) 0.0029(10) 0.0056(9) -0.0012(10)
C53 0.0294(12) 0.0698(18) 0.0383(13) 0.0030(12) 0.0067(10) -0.0034(11)
C54 0.0328(12) 0.0714(18) 0.0403(13) 0.0033(12) 0.0129(10) -0.0029(12)
C55 0.0388(12) 0.0542(15) 0.0339(12) 0.0033(11) 0.0113(10) -0.0017(11)
C56 0.0330(11) 0.0459(13) 0.0288(11) 0.0020(9) 0.0040(9) -0.0013(9)
C57 0.0463(14) 0.0717(19) 0.0355(13) 0.0024(12) 0.0143(11) 0.0001(13)
C58 0.0339(14) 0.123(3) 0.0448(16) -0.0039(18) 0.0095(12) -0.0031(17)
B1 0.0272(11) 0.0396(13) 0.0272(11) 0.0044(10) 0.0058(9) -0.0003(9)
F1 0.095(4) 0.093(4) 0.146(5) -0.051(4) 0.062(4) -0.059(3)
F2 0.068(3) 0.0314(18) 0.179(6) -0.002(3) -0.021(3) -0.0033(17)
F3 0.126(4) 0.076(3) 0.086(3) -0.001(3) -0.043(3) -0.045(3)
F10 0.101(4) 0.075(5) 0.058(4) -0.021(4) 0.013(4) -0.037(4)
F11 0.0896(19) 0.0576(15) 0.0735(16) -0.0081(12) 0.0083(15) -0.0380(14)
F12 0.0765(18) 0.085(2) 0.092(2) -0.0046(17) -0.0364(16) -0.0231(16)
F13 0.048(3) 0.101(4) 0.091(4) -0.017(3) 0.008(3) -0.021(3)
F14 0.0242(14) 0.082(3) 0.094(3) 0.035(2) 0.0001(19) 0.0042(17)
F15 0.030(3) 0.071(3) 0.082(3) 0.036(2) 0.018(2) 0.0074(19)
F16 0.127(4) 0.136(3) 0.113(3) 0.069(3) 0.044(3) 0.000(3)
F17 0.097(3) 0.080(2) 0.152(3) 0.072(2) -0.020(3) -0.034(2)
F18 0.065(2) 0.090(2) 0.155(4) 0.080(3) 0.012(2) 0.019(2)
C49 0.052(3) 0.097(3) 0.124(4) 0.078(3) 0.019(3) 0.014(3)
C50 0.035(3) 0.076(4) 0.074(4) 0.018(3) 0.008(3) 0.000(3)
C85 0.077(3) 0.058(2) 0.0472(19) -0.0055(17) 0.0042(18) -0.0314(19)
F1A 0.053(3) 0.064(3) 0.153(6) 0.001(4) -0.009(4) -0.023(2)
F2A 0.121(5) 0.048(3) 0.127(5) 0.019(3) -0.022(4) -0.039(3)
F3A 0.123(5) 0.079(4) 0.142(5) -0.052(4) 0.044(4) -0.039(4)
F10A 0.093(5) 0.051(4) 0.067(4) -0.017(3) -0.003(4) -0.020(4)
F11A 0.078(4) 0.079(4) 0.077(4) -0.014(4) -0.003(4) -0.028(4)
F12A 0.121(3) 0.080(2) 0.0430(15) -0.0184(14) 0.0175(16) -0.0388(19)
F13A 0.041(3) 0.083(4) 0.097(4) 0.004(3) 0.030(3) -0.002(3)
F14A 0.043(3) 0.072(3) 0.074(3) 0.002(2) -0.006(2) -0.014(2)
F15A 0.043(2) 0.115(4) 0.113(4) 0.051(3) -0.020(3) -0.014(2)
F16A 0.109(5) 0.093(4) 0.155(5) 0.066(4) 0.008(5) -0.001(5)
F17A 0.097(4) 0.122(4) 0.123(4) 0.092(3) 0.018(4) 0.004(4)
F18A 0.069(3) 0.112(4) 0.138(4) 0.092(3) 0.030(3) -0.006(3)
C49A 0.082(4) 0.105(4) 0.136(5) 0.082(4) 0.016(4) 0.000(4)
C50A 0.025(3) 0.074(3) 0.072(3) 0.024(3) 0.010(3) -0.002(3)
C85A 0.091(4) 0.071(4) 0.066(4) -0.014(4) 0.000(4) -0.029(4)

loop_
_atom_type_symbol
_atom_type_description
_atom_type_scat_dispersion_real
_atom_type_scat_dispersion_imag
_atom_type_scat_source
C C 0.0181 0.0091 'International Tables Vol C Tables 4.2.6.8 and 6.1.1.4'
H H 0.0000 0.0000 'International Tables Vol C Tables 4.2.6.8 and 6.1.1.4'
B B 0.0090 0.0039 'International Tables Vol C Tables 4.2.6.8 and 6.1.1.4'
F F 0.0727 0.0534 'International Tables Vol C Tables 4.2.6.8 and 6.1.1.4'
P P 0.2955 0.4335 'International Tables Vol C Tables 4.2.6.8 and 6.1.1.4'
Cl Cl 0.3639 0.7018 'International Tables Vol C Tables 4.2.6.8 and 6.1.1.4'

loop_
_geom_angle_atom_site_label_1
_geom_angle_atom_site_label_2
_geom_angle_atom_site_label_3
_geom_angle
_geom_angle_site_symmetry_1
_geom_angle_site_symmetry_3
_geom_angle_publ_flag
C7 P1 C15 121.77(12) . . ?
C7 P1 C21 120.30(12) . . ?
C8 P1 C7 45.12(12) . . ?
C8 P1 C15 117.58(13) . . ?
C8 P1 C21 126.23(12) . . ?
C21 P1 C15 111.19(12) . . ?
C2 C1 C6 119.5(3) . . ?
C3 C2 C1 120.2(3) . . ?
C4 C3 C2 120.5(3) . . ?
C3 C4 C5 120.2(3) . . ?
C6 C5 C4 119.7(3) . . ?
C1 C6 C7 120.4(3) . . ?
C5 C6 C1 119.9(2) . . ?
C5 C6 C7 119.7(3) . . ?
C6 C7 P1 145.7(2) . . ?
C8 C7 P1 67.37(15) . . ?
C8 C7 C6 146.9(3) . . ?
C7 C8 P1 67.51(16) . . ?
C7 C8 C9 146.9(2) . . ?
C9 C8 P1 144.4(2) . . ?
C10 C9 C8 120.2(3) . . ?
C10 C9 C14 118.2(3) . . ?
C14 C9 C8 121.4(2) . . ?
C11 C10 C9 120.5(3) . . ?
C12 C11 C10 121.0(3) . . ?
C11 C12 C13 119.4(3) . . ?
C12 C13 C14 120.4(3) . . ?
C13 C14 C9 120.4(3) . . ?
C16 C15 P1 121.3(2) . . ?
C16 C15 C20 120.8(3) . . ?
C20 C15 P1 117.8(2) . . ?
C15 C16 C17 119.5(4) . . ?
C18 C17 C16 120.1(4) . . ?
C17 C18 C19 120.4(3) . . ?
C18 C19 C20 120.5(4) . . ?
C19 C20 C15 118.6(4) . . ?
C22 C21 P1 120.0(2) . . ?
C26 C21 P1 118.9(2) . . ?
C26 C21 C22 120.8(3) . . ?
C23 C22 C21 118.8(3) . . ?
C22 C23 C24 120.6(3) . . ?
C25 C24 C23 120.1(3) . . ?
C24 C25 C26 120.6(3) . . ?
C25 C26 C21 119.0(3) . . ?
C28 C27 B1 122.6(2) . . ?
C32 C27 C28 115.7(2) . . ?
C32 C27 B1 121.6(2) . . ?
C29 C28 C27 122.2(2) . . ?
C28 C29 C34 119.2(3) . . ?
C30 C29 C28 120.9(2) . . ?
C30 C29 C34 119.9(3) . . ?
C31 C30 C29 118.0(2) . . ?
C30 C31 C32 121.0(2) . . ?
C30 C31 C33 121.1(2) . . ?
C32 C31 C33 117.9(2) . . ?
C31 C32 C27 122.2(2) . . ?
F4 C33 C31 112.0(3) . . ?
F5 C33 F4 107.3(3) . . ?
F5 C33 F6 106.2(2) . . ?
F5 C33 C31 113.8(3) . . ?
F6 C33 F4 104.1(3) . . ?
F6 C33 C31 112.8(3) . . ?
F1 C34 C29 113.3(3) . . ?
F1 C34 F3 104.4(5) . . ?
F2 C34 C29 113.8(3) . . ?
F2 C34 F1 109.7(6) . . ?
F2 C34 F3 102.3(5) . . ?
F3 C34 C29 112.5(3) . . ?
F1A C34 C29 113.3(4) . . ?
F1A C34 F2A 106.8(6) . . ?
F1A C34 F3A 104.0(7) . . ?
F2A C34 C29 112.1(4) . . ?
F2A C34 F3A 106.7(7) . . ?
F3A C34 C29 113.3(4) . . ?
C36 C35 B1 121.6(2) . . ?
C40 C35 C36 115.4(2) . . ?
C40 C35 B1 122.8(2) . . ?
C37 C36 C35 122.4(2) . . ?
C36 C37 C38 121.1(2) . . ?
C36 C37 C42 118.7(2) . . ?
C38 C37 C42 120.1(3) . . ?
C39 C38 C37 117.5(2) . . ?
C38 C39 C40 121.2(2) . . ?
C38 C39 C85 122.2(3) . . ?
C38 C39 C85A 110.3(8) . . ?
C40 C39 C85 116.7(3) . . ?
C40 C39 C85A 128.1(8) . . ?
C39 C40 C35 122.4(2) . . ?
F7 C42 F8 102.1(3) . . ?
F7 C42 C37 112.7(3) . . ?
F8 C42 C37 111.7(3) . . ?
F9 C42 F7 110.1(3) . . ?
F9 C42 F8 104.7(3) . . ?
F9 C42 C37 114.5(3) . . ?
C44 C43 B1 121.4(2) . . ?
C48 C43 C44 115.9(2) . . ?
C48 C43 B1 122.3(2) . . ?
C45 C44 C43 122.0(2) . . ?
C44 C45 C50 118.8(3) . . ?
C44 C45 C50A 118.1(4) . . ?
C46 C45 C44 121.1(2) . . ?
C46 C45 C50 120.0(3) . . ?
C46 C45 C50A 120.6(4) . . ?
C45 C46 C47 117.9(2) . . ?
C46 C47 C48 120.8(3) . . ?
C46 C47 C49 120.3(5) . . ?
C46 C47 C49A 117.0(11) . . ?
C48 C47 C49 118.9(5) . . ?
C48 C47 C49A 121.3(11) . . ?
C43 C48 C47 122.3(2) . . ?
C52 C51 B1 121.9(2) . . ?
C56 C51 C52 115.9(2) . . ?
C56 C51 B1 121.9(2) . . ?
C53 C52 C51 121.9(2) . . ?
C52 C53 C58 119.7(2) . . ?
C54 C53 C52 121.1(2) . . ?
C54 C53 C58 119.2(2) . . ?
C55 C54 C53 118.1(2) . . ?
C54 C55 C56 120.7(2) . . ?
C54 C55 C57 120.1(2) . . ?
C56 C55 C57 119.2(2) . . ?
C55 C56 C51 122.2(2) . . ?
F19 C57 F20 105.6(3) . . ?
F19 C57 F21 104.3(3) . . ?
F19 C57 C55 112.7(3) . . ?
F20 C57 F21 106.2(3) . . ?
F20 C57 C55 113.8(2) . . ?
F21 C57 C55 113.4(3) . . ?
F22 C58 C53 111.8(3) . . ?
F23 C58 F22 102.9(3) . . ?
F23 C58 C53 112.6(3) . . ?
F24 C58 F22 106.3(3) . . ?
F24 C58 F23 109.8(4) . . ?
F24 C58 C53 112.8(4) . . ?
C27 B1 C43 104.44(19) . . ?
C27 B1 C51 112.05(19) . . ?
C35 B1 C27 111.32(18) . . ?
C35 B1 C43 112.64(19) . . ?
C35 B1 C51 104.13(18) . . ?
C43 B1 C51 112.48(18) . . ?
F16 C49 C47 111.5(10) . . ?
F16 C49 F17 107.0(8) . . ?
F16 C49 F18 104.3(8) . . ?
F17 C49 C47 114.9(8) . . ?
F17 C49 F18 103.7(10) . . ?
F18 C49 C47 114.5(8) . . ?
F13 C50 C45 108.0(6) . . ?
F13 C50 F14 107.4(6) . . ?
F13 C50 F15 107.2(6) . . ?
F14 C50 C45 114.7(6) . . ?
F14 C50 F15 106.1(5) . . ?
F15 C50 C45 113.0(6) . . ?
F10 C85 C39 110.5(8) . . ?
F10 C85 F11 96.6(8) . . ?
F10 C85 F12 123.8(8) . . ?
F11 C85 C39 114.0(4) . . ?
F11 C85 F12 99.8(4) . . ?
F12 C85 C39 110.7(4) . . ?
F16A C49A C47 109.2(15) . . ?
F16A C49A F17A 104.9(17) . . ?
F16A C49A F18A 116.9(16) . . ?
F17A C49A C47 114.7(15) . . ?
F18A C49A C47 115.3(15) . . ?
F18A C49A F17A 95.0(15) . . ?
F13A C50A C45 112.3(8) . . ?
F13A C50A F14A 101.3(7) . . ?
F14A C50A C45 114.1(7) . . ?
F15A C50A C45 115.3(6) . . ?
F15A C50A F13A 110.5(8) . . ?
F15A C50A F14A 102.0(7) . . ?
F10A C85A C39 123.5(14) . . ?
F10A C85A F12A 99.7(13) . . ?
F11A C85A C39 111.7(13) . . ?
F11A C85A F10A 105.2(15) . . ?
F11A C85A F12A 102.6(14) . . ?
F12A C85A C39 111.7(13) . . ?

loop_
_geom_bond_atom_site_label_1
_geom_bond_atom_site_label_2
_geom_bond_distance
_geom_bond_site_symmetry_2
_geom_bond_publ_flag
P1 C7 1.748(2) . ?
P1 C8 1.746(3) . ?
P1 C15 1.788(3) . ?
P1 C21 1.777(3) . ?
C1 C2 1.383(4) . ?
C1 C6 1.397(4) . ?
C2 C3 1.375(5) . ?
C3 C4 1.370(5) . ?
C4 C5 1.390(4) . ?
C5 C6 1.383(4) . ?
C6 C7 1.451(3) . ?
C7 C8 1.340(4) . ?
C8 C9 1.448(4) . ?
C9 C10 1.378(4) . ?
C9 C14 1.386(4) . ?
C10 C11 1.375(5) . ?
C11 C12 1.354(5) . ?
C12 C13 1.370(5) . ?
C13 C14 1.380(5) . ?
C15 C16 1.379(4) . ?
C15 C20 1.395(5) . ?
C16 C17 1.383(5) . ?
C17 C18 1.376(6) . ?
C18 C19 1.378(7) . ?
C19 C20 1.386(5) . ?
C21 C22 1.395(4) . ?
C21 C26 1.390(4) . ?
C22 C23 1.380(5) . ?
C23 C24 1.390(6) . ?
C24 C25 1.366(6) . ?
C25 C26 1.388(5) . ?
F4 C33 1.335(4) . ?
F5 C33 1.328(3) . ?
F6 C33 1.332(4) . ?
F7 C42 1.313(4) . ?
F8 C42 1.348(5) . ?
F9 C42 1.307(4) . ?
F19 C57 1.303(4) . ?
F20 C57 1.313(4) . ?
F21 C57 1.314(4) . ?
F22 C58 1.342(5) . ?
F23 C58 1.332(4) . ?
F24 C58 1.288(5) . ?
C27 C28 1.402(3) . ?
C27 C32 1.397(3) . ?
C27 B1 1.636(3) . ?
C28 C29 1.393(4) . ?
C29 C30 1.384(4) . ?
C29 C34 1.497(4) . ?
C30 C31 1.382(4) . ?
C31 C32 1.394(3) . ?
C31 C33 1.494(4) . ?
C34 F1 1.320(6) . ?
C34 F2 1.279(5) . ?
C34 F3 1.331(6) . ?
C34 F1A 1.263(7) . ?
C34 F2A 1.298(7) . ?
C34 F3A 1.319(8) . ?
C35 C36 1.400(3) . ?
C35 C40 1.394(3) . ?
C35 B1 1.632(3) . ?
C36 C37 1.382(4) . ?
C37 C38 1.388(4) . ?
C37 C42 1.492(4) . ?
C38 C39 1.378(4) . ?
C39 C40 1.389(4) . ?
C39 C85 1.486(5) . ?
C39 C85A 1.466(15) . ?
C43 C44 1.402(3) . ?
C43 C48 1.385(4) . ?
C43 B1 1.639(3) . ?
C44 C45 1.392(3) . ?
C45 C46 1.375(4) . ?
C45 C50 1.486(10) . ?
C45 C50A 1.502(9) . ?
C46 C47 1.388(4) . ?
C47 C48 1.395(4) . ?
C47 C49 1.490(5) . ?
C47 C49A 1.488(6) . ?
C51 C52 1.398(3) . ?
C51 C56 1.398(3) . ?
C51 B1 1.644(3) . ?
C52 C53 1.394(4) . ?
C53 C54 1.384(4) . ?
C53 C58 1.507(4) . ?
C54 C55 1.382(4) . ?
C55 C56 1.397(4) . ?
C55 C57 1.493(4) . ?
F10 C85 1.300(16) . ?
F11 C85 1.315(5) . ?
F12 C85 1.398(7) . ?
F13 C50 1.326(5) . ?
F14 C50 1.331(5) . ?
F15 C50 1.332(5) . ?
F16 C49 1.287(15) . ?
F17 C49 1.322(15) . ?
F18 C49 1.339(12) . ?
F10A C85A 1.30(2) . ?
F11A C85A 1.284(17) . ?
F12A C85A 1.357(19) . ?
F13A C50A 1.323(10) . ?
F14A C50A 1.376(10) . ?
F15A C50A 1.317(9) . ?
F16A C49A 1.25(2) . ?
F17A C49A 1.39(2) . ?
F18A C49A 1.31(2) . ?

loop_
_smtbx_masks_void_nr
_smtbx_masks_void_average_x
_smtbx_masks_void_average_y
_smtbx_masks_void_average_z
_smtbx_masks_void_volume
_smtbx_masks_void_count_electrons
_smtbx_masks_void_content
1 0.314 0.250 0.375 605.4 240.5 ?
2 -0.314 0.750 -0.299 605.4 240.5 ?
3 0.292 0.622 0.042 8.1 0.0 ?
4 0.292 0.878 0.542 8.1 0.0 ?
5 0.708 0.122 0.458 8.1 0.0 ?
6 0.708 0.378 0.958 8.1 0.0 ?
